data_7217127
loop_
_publ_author_name
'Nandi, Goutam'
'Goldberg, Israel'

_publ_section_title
;
 The effects of halogen bonding and molecular design on the self-assembly
 of coordination polymers of Mn(iii)-tetraarylporphyrin with axial
 bridging ligands
;
_journal_issue 36
_journal_name_full CrystEngComm
_journal_page_first 8327
_journal_paper_doi 10.1039/C4CE01125B
_journal_volume 16
_journal_year 2014
_chemical_formula_moiety 'C50 H28 I4 Mn N5 O2'
_chemical_formula_sum 'C50 H28 I4 Mn N5 O2'
_chemical_formula_weight 1293.31
_chemical_name_systematic
; 
 ? 
;
_space_group_IT_number 15
_symmetry_cell_setting monoclinic
_symmetry_space_group_name_Hall '-C 2yc'
_symmetry_space_group_name_H-M 'C 1 2/c 1'
_atom_sites_solution_hydrogens geom
_atom_sites_solution_primary direct
_atom_sites_solution_secondary difmap
_audit_creation_method SHELXL-97
_cell_angle_alpha 90.00
_cell_angle_beta 116.626(2)
_cell_angle_gamma 90.00
_cell_formula_units_Z 4
_cell_length_a 34.108(2)
_cell_length_b 9.5282(6)
_cell_length_c 19.5702(13)
_cell_measurement_reflns_used 6230
_cell_measurement_temperature 110(2)
_cell_measurement_theta_max 28.33
_cell_measurement_theta_min 1.34
_cell_volume 5685.6(6)
_computing_cell_refinement 'Saint, Bruker-AXS'
_computing_data_collection 'Apex2, Bruker-AXS'
_computing_data_reduction 'Saint, Bruker-AXS'
_computing_structure_refinement 'SHELXL-97 (Sheldrick, 2008)'
_computing_structure_solution 'SHELXTL-2013 (Sheldrick, 2008)'
_diffrn_ambient_temperature 110(2)
_diffrn_detector_area_resol_mean 1.75
_diffrn_measured_fraction_theta_full 0.995
_diffrn_measured_fraction_theta_max 0.995
_diffrn_measurement_device_type 'ApexDuo, Bruker-AXS'
_diffrn_measurement_method '1.0 deg. \f and \w scans'
_diffrn_radiation_monochromator graphite
_diffrn_radiation_source 'fine-focus sealed tube'
_diffrn_radiation_type MoK\a
_diffrn_radiation_wavelength 0.71073
_diffrn_reflns_av_R_equivalents 0.0216
_diffrn_reflns_av_sigmaI/netI 0.0206
_diffrn_reflns_limit_h_max 45
_diffrn_reflns_limit_h_min -36
_diffrn_reflns_limit_k_max 12
_diffrn_reflns_limit_k_min -12
_diffrn_reflns_limit_l_max 16
_diffrn_reflns_limit_l_min -26
_diffrn_reflns_number 27103
_diffrn_reflns_theta_full 28.33
_diffrn_reflns_theta_max 28.33
_diffrn_reflns_theta_min 1.34
_diffrn_standards_number 0
_exptl_absorpt_coefficient_mu 2.441
_exptl_absorpt_correction_T_max 0.7924
_exptl_absorpt_correction_T_min 0.5805
_exptl_absorpt_correction_type multi-scan
_exptl_absorpt_process_details 'Sadabs, Bruker-AXS'
_exptl_crystal_colour pink
_exptl_crystal_density_diffrn 1.511
_exptl_crystal_density_method 'not measured'
_exptl_crystal_description needle
_exptl_crystal_F_000 2464
_exptl_crystal_size_max 0.25
_exptl_crystal_size_mid 0.12
_exptl_crystal_size_min 0.10
_platon_squeeze_details
;
 Severely disordered molecules of the dichloromethane crystallization
 solvent.
;
_refine_diff_density_max 1.802
_refine_diff_density_min -1.249
_refine_diff_density_rms 0.105
_refine_ls_extinction_method none
_refine_ls_goodness_of_fit_ref 0.920
_refine_ls_hydrogen_treatment constr
_refine_ls_matrix_type full
_refine_ls_number_parameters 275
_refine_ls_number_reflns 7061
_refine_ls_number_restraints 0
_refine_ls_restrained_S_all 0.920
_refine_ls_R_factor_all 0.0373
_refine_ls_R_factor_gt 0.0328
_refine_ls_shift/su_max 0.003
_refine_ls_shift/su_mean 0.000
_refine_ls_structure_factor_coef Fsqd
_refine_ls_weighting_details 'calc w=1/[\s^2^(Fo^2^)+(0.0744P)^2^+6.2452P] where P=(Fo^2^+2Fc^2^)/3'
_refine_ls_weighting_scheme calc
_refine_ls_wR_factor_gt 0.1006
_refine_ls_wR_factor_ref 0.1039
_reflns_number_gt 6230
_reflns_number_total 7061
_reflns_threshold_expression >2sigma(I)
_cod_data_source_file c4ce01125b1.cif
_cod_data_source_block gt32sq
_cod_depositor_comments 'Adding full bibliography for 7217126--7217127.cif.'
_cod_original_sg_symbol_H-M 'C 2/c'
_cod_database_code 7217127

loop_
_symmetry_equiv_pos_as_xyz
'x, y, z'
'-x, y, -z+1/2'
'x+1/2, y+1/2, z'
'-x+1/2, y+1/2, -z+1/2'
'-x, -y, -z'
'x, -y, z-1/2'
'-x+1/2, -y+1/2, -z'
'x+1/2, -y+1/2, z-1/2'

loop_
_atom_site_label
_atom_site_type_symbol
_atom_site_fract_x
_atom_site_fract_y
_atom_site_fract_z
_atom_site_U_iso_or_equiv
_atom_site_adp_type
_atom_site_occupancy
_atom_site_symmetry_multiplicity
_atom_site_calc_flag
_atom_site_refinement_flags
Mn1 Mn 0.5000 0.24416(5) 0.2500 0.01091(11) Uani 1 2 d S
I2 I 0.198298(6) 0.21554(3) 0.189684(13) 0.03502(8) Uani 1 1 d .
I3 I 0.619911(6) 0.30826(3) 0.806920(11) 0.03443(8) Uani 1 1 d .
N4 N 0.43972(7) 0.2330(2) 0.16164(12) 0.0181(4) Uani 1 1 d .
N5 N 0.47337(7) 0.2353(2) 0.32359(12) 0.0149(4) Uani 1 1 d .
C6 C 0.42948(8) 0.2226(2) 0.30520(15) 0.0167(5) Uani 1 1 d .
C7 C 0.39484(8) 0.2214(3) 0.23150(15) 0.0175(5) Uani 1 1 d .
C8 C 0.49552(8) 0.2396(3) 0.40193(14) 0.0190(5) Uani 1 1 d .
C9 C 0.59207(8) 0.2865(3) 0.68782(15) 0.0206(5) Uani 1 1 d .
C10 C 0.34904(8) 0.2160(3) 0.22333(15) 0.0206(5) Uani 1 1 d .
C11 C 0.40012(8) 0.2295(3) 0.16487(16) 0.0211(5) Uani 1 1 d .
C12 C 0.42419(9) 0.2160(3) 0.37374(16) 0.0206(5) Uani 1 1 d .
H12 H 0.3973 0.2051 0.3768 0.025 Uiso 1 1 calc R
C13 C 0.59522(10) 0.1596(3) 0.65623(16) 0.0258(6) Uani 1 1 d .
H13 H 0.6090 0.0816 0.6883 0.031 Uiso 1 1 calc R
C14 C 0.26338(9) 0.2116(3) 0.20533(17) 0.0265(6) Uani 1 1 d .
C15 C 0.55488(10) 0.3872(3) 0.56294(17) 0.0288(6) Uani 1 1 d .
H15 H 0.5409 0.4652 0.5311 0.035 Uiso 1 1 calc R
C16 C 0.46464(9) 0.2281(3) 0.43339(16) 0.0233(5) Uani 1 1 d .
H16 H 0.4714 0.2290 0.4861 0.028 Uiso 1 1 calc R
C17 C 0.55830(8) 0.2615(3) 0.53007(15) 0.0213(5) Uani 1 1 d .
C18 C 0.32259(9) 0.0990(3) 0.19206(16) 0.0238(5) Uani 1 1 d .
H18 H 0.3339 0.0204 0.1767 0.029 Uiso 1 1 calc R
C19 C 0.33219(10) 0.3290(3) 0.24647(18) 0.0275(6) Uani 1 1 d .
H19 H 0.3501 0.4089 0.2686 0.033 Uiso 1 1 calc R
C20 C 0.54077(9) 0.2479(3) 0.44567(15) 0.0229(5) Uani 1 1 d .
C21 C 0.36469(10) 0.2402(4) 0.08940(18) 0.0328(7) Uani 1 1 d .
H21 H 0.3343 0.2403 0.0763 0.039 Uiso 1 1 calc R
C22 C 0.57813(10) 0.1471(3) 0.57742(16) 0.0255(6) Uani 1 1 d .
H22 H 0.5800 0.0598 0.5556 0.031 Uiso 1 1 calc R
C23 C 0.27955(9) 0.0960(3) 0.18302(17) 0.0266(6) Uani 1 1 d .
H23 H 0.2616 0.0158 0.1619 0.032 Uiso 1 1 calc R
C24 C 0.42963(9) 0.2452(3) 0.08507(16) 0.0249(6) Uani 1 1 d .
C25 C 0.28926(10) 0.3267(3) 0.23760(19) 0.0304(6) Uani 1 1 d .
H25 H 0.2780 0.4043 0.2538 0.036 Uiso 1 1 calc R
C26 C 0.57171(9) 0.4002(3) 0.64187(18) 0.0285(6) Uani 1 1 d .
H26 H 0.5692 0.4865 0.6639 0.034 Uiso 1 1 calc R
C27 C 0.38255(10) 0.2500(4) 0.04054(18) 0.0369(8) Uani 1 1 d .
H27 H 0.3670 0.2584 -0.0135 0.044 Uiso 1 1 calc R
O28 O 0.5000 0.4669(3) 0.2500 0.0232(5) Uani 1 2 d S
O29 O 0.52669(15) 0.5125(4) 0.3711(2) 0.0301(9) Uani 0.50 1 d P
C30 C 0.51263(16) 0.5469(5) 0.3036(3) 0.0190(9) Uani 0.50 1 d P
C31 C 0.50823(14) 0.7054(2) 0.2851(2) 0.0172(9) Uiso 0.50 1 d PG
C32 C 0.51837(12) 0.7956(3) 0.34657(14) 0.0240(11) Uiso 0.50 1 d PG
C33 C 0.51565(12) 0.9400(3) 0.33512(14) 0.0253(11) Uiso 0.50 1 d PG
N34 N 0.50279(13) 0.9941(2) 0.26224(17) 0.0155(8) Uiso 0.50 1 d PG
C35 C 0.49265(12) 0.9039(3) 0.20079(13) 0.0216(10) Uiso 0.50 1 d PG
C36 C 0.49537(13) 0.7595(3) 0.21224(16) 0.0231(11) Uiso 0.50 1 d PG
H32 H 0.5272 0.7590 0.3971 0.028 Uiso 0.50 1 d P
H33 H 0.5226 1.0019 0.3772 0.028 Uiso 0.50 1 d P
H35 H 0.4841 0.9391 0.1513 0.028 Uiso 0.50 1 d P
H36 H 0.4887 0.6963 0.1711 0.028 Uiso 0.50 1 d P

loop_
_atom_site_aniso_label
_atom_site_aniso_U_11
_atom_site_aniso_U_22
_atom_site_aniso_U_33
_atom_site_aniso_U_23
_atom_site_aniso_U_13
_atom_site_aniso_U_12
Mn1 0.0119(2) 0.0074(2) 0.0129(2) 0.000 0.00503(19) 0.000
I2 0.01576(11) 0.05588(15) 0.03456(13) 0.00741(9) 0.01227(9) 0.00218(8)
I3 0.02437(12) 0.06123(16) 0.01783(11) -0.00765(8) 0.00958(8) -0.00433(8)
N4 0.0133(9) 0.0244(11) 0.0148(10) -0.0024(8) 0.0046(8) 0.0038(8)
N5 0.0127(9) 0.0147(9) 0.0163(10) 0.0018(8) 0.0056(8) -0.0032(7)
C6 0.0162(11) 0.0121(10) 0.0219(12) 0.0009(9) 0.0087(10) -0.0026(8)
C7 0.0142(11) 0.0173(11) 0.0201(12) -0.0023(9) 0.0070(10) 0.0004(9)
C8 0.0178(12) 0.0243(13) 0.0148(11) 0.0021(10) 0.0071(10) -0.0038(10)
C9 0.0133(11) 0.0339(14) 0.0154(12) -0.0040(10) 0.0071(10) -0.0050(10)
C10 0.0164(12) 0.0265(13) 0.0200(13) -0.0005(10) 0.0092(10) -0.0004(10)
C11 0.0154(12) 0.0272(13) 0.0187(12) -0.0030(10) 0.0059(10) 0.0015(10)
C12 0.0184(12) 0.0237(13) 0.0219(13) -0.0004(10) 0.0109(11) -0.0042(10)
C13 0.0281(14) 0.0265(13) 0.0195(13) 0.0051(11) 0.0078(11) 0.0040(11)
C14 0.0156(12) 0.0402(16) 0.0243(14) 0.0069(12) 0.0096(11) 0.0030(11)
C15 0.0267(13) 0.0247(14) 0.0266(14) 0.0052(11) 0.0046(11) 0.0012(11)
C16 0.0214(13) 0.0314(14) 0.0183(12) 0.0017(11) 0.0099(11) -0.0057(11)
C17 0.0147(11) 0.0331(14) 0.0161(12) 0.0012(11) 0.0069(10) -0.0049(10)
C18 0.0172(11) 0.0266(13) 0.0245(13) -0.0008(11) 0.0067(10) 0.0009(10)
C19 0.0212(12) 0.0287(14) 0.0366(16) -0.0063(12) 0.0165(12) -0.0010(11)
C20 0.0182(12) 0.0321(14) 0.0162(12) 0.0026(11) 0.0057(10) -0.0040(11)
C21 0.0161(13) 0.058(2) 0.0217(14) -0.0026(14) 0.0062(11) 0.0046(13)
C22 0.0308(14) 0.0262(14) 0.0192(13) -0.0001(11) 0.0110(11) 0.0018(11)
C23 0.0165(12) 0.0318(15) 0.0282(14) 0.0010(12) 0.0071(11) -0.0037(11)
C24 0.0161(12) 0.0390(16) 0.0163(12) -0.0035(11) 0.0044(10) 0.0059(11)
C25 0.0215(13) 0.0374(16) 0.0356(16) -0.0050(13) 0.0157(13) 0.0008(12)
C26 0.0262(13) 0.0247(14) 0.0321(15) -0.0047(12) 0.0108(12) -0.0011(11)
C27 0.0152(13) 0.072(2) 0.0186(14) -0.0016(15) 0.0031(11) 0.0065(14)
O28 0.0259(13) 0.0094(11) 0.0281(14) 0.000 0.0066(11) 0.000
O29 0.051(3) 0.0137(17) 0.028(2) 0.0034(16) 0.021(2) 0.0042(17)
C30 0.020(2) 0.011(2) 0.027(2) 0.0025(19) 0.012(2) 0.0000(18)

loop_
_atom_type_symbol
_atom_type_description
_atom_type_scat_dispersion_real
_atom_type_scat_dispersion_imag
_atom_type_scat_source
C C 0.0033 0.0016 'International Tables Vol C Tables 4.2.6.8 and 6.1.1.4'
H H 0.0000 0.0000 'International Tables Vol C Tables 4.2.6.8 and 6.1.1.4'
I I -0.4742 1.8119 'International Tables Vol C Tables 4.2.6.8 and 6.1.1.4'
Mn Mn 0.3368 0.7283 'International Tables Vol C Tables 4.2.6.8 and 6.1.1.4'
N N 0.0061 0.0033 'International Tables Vol C Tables 4.2.6.8 and 6.1.1.4'
O O 0.0106 0.0060 'International Tables Vol C Tables 4.2.6.8 and 6.1.1.4'

loop_
_geom_angle_atom_site_label_1
_geom_angle_atom_site_label_2
_geom_angle_atom_site_label_3
_geom_angle
_geom_angle_site_symmetry_1
_geom_angle_site_symmetry_3
N4 Mn1 N4 173.95(13) . 2_655
N4 Mn1 N5 89.87(9) . 2_655
N4 Mn1 N5 89.87(9) 2_655 2_655
N4 Mn1 N5 89.87(9) . .
N4 Mn1 N5 89.88(9) 2_655 .
N5 Mn1 N5 175.19(12) 2_655 .
N4 Mn1 O28 93.03(7) . .
N4 Mn1 N34 90.7(4) . 1_545
N5 Mn1 N34 84.1(4) . 1_545
O28 Mn1 N34 174.9(3) . 1_545
C11 N4 C24 106.1(2) . .
C11 N4 Mn1 127.32(18) . .
C24 N4 Mn1 126.08(18) . .
C8 N5 C6 106.5(2) . .
C8 N5 Mn1 126.64(17) . .
C6 N5 Mn1 126.87(18) . .
N5 C6 C7 126.0(2) . .
N5 C6 C12 109.7(2) . .
C7 C6 C12 124.3(2) . .
C11 C7 C6 124.1(2) . .
C11 C7 C10 117.8(2) . .
C6 C7 C10 118.0(2) . .
N5 C8 C20 126.3(2) . .
N5 C8 C16 109.4(2) . .
C20 C8 C16 124.2(2) . .
C26 C9 C13 120.8(3) . .
C26 C9 I3 119.5(2) . .
C13 C9 I3 119.7(2) . .
C19 C10 C18 118.9(2) . .
C19 C10 C7 120.2(2) . .
C18 C10 C7 120.9(2) . .
N4 C11 C7 125.6(2) . .
N4 C11 C21 110.0(2) . .
C7 C11 C21 124.4(2) . .
C16 C12 C6 107.2(2) . .
C9 C13 C22 119.6(3) . .
C25 C14 C23 121.0(3) . .
C25 C14 I2 118.2(2) . .
C23 C14 I2 120.8(2) . .
C17 C15 C26 120.8(3) . .
C12 C16 C8 107.2(2) . .
C15 C17 C22 118.9(3) . .
C15 C17 C20 120.9(3) . .
C22 C17 C20 120.3(3) . .
C10 C18 C23 120.6(3) . .
C10 C19 C25 120.8(3) . .
C24 C20 C8 123.6(3) 2_655 .
C24 C20 C17 118.3(2) 2_655 .
C8 C20 C17 118.1(2) . .
C27 C21 C11 107.2(3) . .
C13 C22 C17 120.6(3) . .
C14 C23 C18 119.1(3) . .
N4 C24 C20 126.5(2) . 2_655
N4 C24 C27 109.0(2) . .
C20 C24 C27 124.5(3) 2_655 .
C14 C25 C19 119.5(3) . .
C9 C26 C15 119.4(3) . .
C21 C27 C24 107.7(3) . .
C30 O28 C30 101.8(5) . 2_655
C30 O28 Mn1 129.1(3) . .
O28 C30 O29 125.4(5) . .
O28 C30 C31 117.0(4) . .
O29 C30 C31 117.5(4) . .
C32 C31 C36 120.0 . .
C32 C31 C30 116.2(3) . .
C36 C31 C30 123.8(3) . .
C33 C32 C31 120.0 . .
N34 C33 C32 120.0 . .
C35 N34 C33 120.0 . .
C35 N34 Mn1 123.11(15) . 1_565
C33 N34 Mn1 116.89(15) . 1_565
N34 C35 C36 120.0 . .
C35 C36 C31 120.0 . .

loop_
_geom_bond_atom_site_label_1
_geom_bond_atom_site_label_2
_geom_bond_distance
_geom_bond_site_symmetry_2
Mn1 N4 2.011(2) .
Mn1 N4 2.011(2) 2_655
Mn1 N5 2.020(2) 2_655
Mn1 N5 2.020(2) .
Mn1 O28 2.122(3) .
Mn1 N34 2.392(3) 2_645
Mn1 N34 2.392(3) 1_545
I2 C14 2.101(3) .
I3 C9 2.096(3) .
N4 C11 1.381(3) .
N4 C24 1.384(3) .
N5 C8 1.373(3) .
N5 C6 1.379(3) .
C6 C7 1.396(4) .
C6 C12 1.433(4) .
C7 C11 1.396(4) .
C7 C10 1.498(3) .
C8 C20 1.392(4) .
C8 C16 1.443(4) .
C9 C26 1.380(4) .
C9 C13 1.384(4) .
C10 C19 1.388(4) .
C10 C18 1.392(4) .
C11 C21 1.433(4) .
C12 C16 1.355(4) .
C13 C22 1.388(4) .
C14 C25 1.371(5) .
C14 C23 1.387(4) .
C15 C17 1.389(4) .
C15 C26 1.392(4) .
C17 C22 1.393(4) .
C17 C20 1.489(4) .
C18 C23 1.398(4) .
C19 C25 1.395(4) .
C20 C24 1.388(4) 2_655
C21 C27 1.348(5) .
C24 C20 1.388(4) 2_655
C24 C27 1.444(4) .
O28 C30 1.209(5) .
O29 C30 1.231(7) .
C30 C31 1.544(5) .
C31 C32 1.3900 .
C31 C36 1.3900 .
C32 C33 1.3900 .
C33 N34 1.3900 .
N34 C35 1.3900 .
N34 Mn1 2.392(2) 1_565
C35 C36 1.3900 .

loop_
_platon_squeeze_void_nr
_platon_squeeze_void_average_x
_platon_squeeze_void_average_y
_platon_squeeze_void_average_z
_platon_squeeze_void_volume
_platon_squeeze_void_count_electrons
_platon_squeeze_void_content
1 0.250 -0.211 0.000 420 108 ' '
2 0.250 0.193 0.500 420 108 ' '
3 0.750 0.151 0.000 420 108 ' '
4 0.750 -0.189 0.500 420 108 ' '
